data_4518971
loop_
_publ_author_name
'Zhang, Hongpeng'
'Zhao, Dongbing'

_publ_section_title
;
 Synthesis of Silicon-Stereogenic Silanols Involving Iridium-Catalyzed
 Enantioselective C--H Silylation Leading to a New Ligand Scaffold
;
_journal_name_full 'ACS Catalysis'
_journal_page_first 10748
_journal_page_last 10753
_journal_paper_doi 10.1021/acscatal.1c03112
_journal_year 2021
_chemical_absolute_configuration ad
_chemical_formula_moiety 'C21 H28 O Si2'
_chemical_formula_sum 'C21 H28 O Si2'
_chemical_formula_weight 352.61
_space_group_crystal_system orthorhombic
_space_group_IT_number 19
_space_group_name_Hall 'P 2ac 2ab'
_space_group_name_H-M_alt 'P 21 21 21'
_atom_sites_solution_hydrogens geom
_atom_sites_solution_primary dual
_audit_creation_date 2021-01-08
_audit_creation_method
;
Olex2 1.2
(compiled 2018.05.29 svn.r3508 for OlexSys, GUI svn.r5506)
;
_cell_angle_alpha 90
_cell_angle_beta 90
_cell_angle_gamma 90
_cell_formula_units_Z 4
_cell_length_a 8.5446(3)
_cell_length_b 10.3457(3)
_cell_length_c 22.8129(6)
_cell_measurement_reflns_used 16824
_cell_measurement_temperature 113.15
_cell_measurement_theta_max 32.8660
_cell_measurement_theta_min 2.1100
_cell_volume 2016.66(11)
_computing_cell_refinement 'CrysAlisPro 1.171.39.46 (Rigaku OD, 2018)'
_computing_data_collection CrystalClear(Rigaku,2008)
_computing_data_reduction 'CrysAlisPro 1.171.39.46 (Rigaku OD, 2018)'
_computing_molecular_graphics 'Olex2 (Dolomanov et al., 2009)'
_computing_publication_material 'Olex2 (Dolomanov et al., 2009)'
_computing_structure_refinement 'ShelXL (Sheldrick, 2015)'
_computing_structure_solution 'ShelXT (Sheldrick, 2015)'
_diffrn_ambient_temperature 113.15
_diffrn_detector 'CCD plate'
_diffrn_measured_fraction_theta_full 0.998
_diffrn_measured_fraction_theta_max 0.954
_diffrn_measurement_details
;
List of Runs (angles in degrees, time in seconds):

  # Type    Start    End  Width  t~exp~   \w     \q     \k     \f   Frames
--------------------------------------------------------------------------
  1  \w   -115.00  65.00   1.00    1.00    --  -25.00  45.00   0.00  180
  2  \w   -115.00  65.00   1.00    1.00    --  -25.00  45.00  90.00  180
  3  \w   -115.00  65.00   1.00    1.00    --  -25.00  45.00 180.00  180
;
_diffrn_measurement_device 'abstract diffractometer'
_diffrn_measurement_device_type 'Rigaku Saturn 70 CCD'
_diffrn_measurement_method '\w scans'
_diffrn_orient_matrix_type 'CrysAlisPro convention (1999,Acta A55,543-557)'
_diffrn_orient_matrix_UB_11 0.0547577000
_diffrn_orient_matrix_UB_12 -0.0062577000
_diffrn_orient_matrix_UB_13 -0.0231957000
_diffrn_orient_matrix_UB_21 0.0596286000
_diffrn_orient_matrix_UB_22 -0.0148126000
_diffrn_orient_matrix_UB_23 0.0205612000
_diffrn_orient_matrix_UB_31 -0.0183779000
_diffrn_orient_matrix_UB_32 -0.0666543000
_diffrn_orient_matrix_UB_33 -0.0024102000
_diffrn_radiation_monochromator confocal
_diffrn_radiation_probe x-ray
_diffrn_radiation_type MoK\a
_diffrn_radiation_wavelength 0.71073
_diffrn_reflns_av_R_equivalents 0.0464
_diffrn_reflns_av_unetI/netI 0.0354
_diffrn_reflns_Laue_measured_fraction_full 0.998
_diffrn_reflns_Laue_measured_fraction_max 0.954
_diffrn_reflns_limit_h_max 12
_diffrn_reflns_limit_h_min -12
_diffrn_reflns_limit_k_max 15
_diffrn_reflns_limit_k_min -15
_diffrn_reflns_limit_l_max 34
_diffrn_reflns_limit_l_min -34
_diffrn_reflns_number 30562
_diffrn_reflns_point_group_measured_fraction_full 0.999
_diffrn_reflns_point_group_measured_fraction_max 0.928
_diffrn_reflns_theta_full 25.242
_diffrn_reflns_theta_max 32.853
_diffrn_reflns_theta_min 2.161
_diffrn_source 'rotating anode'
_diffrn_source_type 'Enhance (Mo) X-ray Source'
_exptl_absorpt_coefficient_mu 0.181
_exptl_absorpt_correction_T_max 1.00000
_exptl_absorpt_correction_T_min 0.72647
_exptl_absorpt_correction_type multi-scan
_exptl_absorpt_process_details 'CrysAlisPro 1.171.39.46 (Rigaku Oxford Diffraction, 2018)'
_exptl_crystal_density_diffrn 1.161
_exptl_crystal_description block
_exptl_crystal_F_000 760
_exptl_crystal_size_max 0.22
_exptl_crystal_size_mid 0.2
_exptl_crystal_size_min 0.17
_refine_diff_density_max 0.297
_refine_diff_density_min -0.250
_refine_diff_density_rms 0.045
_refine_ls_abs_structure_details
;
 Flack x determined using 2492 quotients [(I+)-(I-)]/[(I+)+(I-)]
 (Parsons, Flack and Wagner, Acta Cryst. B69 (2013) 249-259).
;
_refine_ls_abs_structure_Flack 0.02(5)
_refine_ls_extinction_coef 0.0101(17)
_refine_ls_extinction_expression Fc^*^=kFc[1+0.001xFc^2^\l^3^/sin(2\q)]^-1/4^
_refine_ls_extinction_method 'SHELXL-2018/3 (Sheldrick 2018)'
_refine_ls_goodness_of_fit_ref 1.047
_refine_ls_hydrogen_treatment constr
_refine_ls_matrix_type full
_refine_ls_number_parameters 221
_refine_ls_number_reflns 6979
_refine_ls_number_restraints 0
_refine_ls_restrained_S_all 1.047
_refine_ls_R_factor_all 0.0410
_refine_ls_R_factor_gt 0.0360
_refine_ls_shift/su_max 0.001
_refine_ls_shift/su_mean 0.000
_refine_ls_structure_factor_coef Fsqd
_refine_ls_weighting_details 'w=1/[\s^2^(Fo^2^)+(0.0417P)^2^+0.3018P] where P=(Fo^2^+2Fc^2^)/3'
_refine_ls_weighting_scheme calc
_refine_ls_wR_factor_gt 0.0857
_refine_ls_wR_factor_ref 0.0894
_reflns_Friedel_coverage 0.734
_reflns_Friedel_fraction_full 1.000
_reflns_Friedel_fraction_max 0.895
_reflns_number_gt 6390
_reflns_number_total 6979
_reflns_threshold_expression 'I > 2\s(I)'
_cod_data_source_file cs1c03112_si_002.cif
_cod_data_source_block r20210107d
_cod_database_code 4518971
_shelx_shelxl_version_number 2018/3
_chemical_oxdiff_formula 'C11 H10 N O'
_shelx_space_group_comment
;
The symmetry employed for this shelxl refinement is uniquely defined
by the following loop, which should always be used as a source of
symmetry information in preference to the above space-group names.
They are only intended as comments.
;
_reflns_odcompleteness_completeness 99.83
_reflns_odcompleteness_iscentric 1
_reflns_odcompleteness_theta 26.32
_olex2_refinement_description
;
1. Fixed Uiso
 At 1.2 times of:
  All C(H) groups, All C(H,H) groups
 At 1.5 times of:
  All C(H,H,H) groups
2.a Secondary CH2 refined with riding coordinates:
 C17(H17A,H17B), C18(H18A,H18B), C19(H19A,H19B), C20(H20A,H20B), C21(H21A,H21B)
2.b Aromatic/amide H refined with riding coordinates:
 C2(H2), C3(H3), C4(H4), C5(H5), C6(H6), C12(H12), C13(H13), C14(H14), C15(H15)
2.c Idealised Me refined as rotating group:
 C8(H8A,H8B,H8C), C9(H9A,H9B,H9C), C10(H10A,H10B,H10C)
;
_olex2_submission_special_instructions 'No special instructions were received'
_oxdiff_exptl_absorpt_empirical_details
;
Empirical correction (ABSPACK) includes:
- Absorption correction using spherical harmonics
- Frame scaling
- Detector area scaling
;
_oxdiff_exptl_absorpt_empirical_full_max 1.289
_oxdiff_exptl_absorpt_empirical_full_min 0.744

loop_
_space_group_symop_operation_xyz
'x, y, z'
'-x+1/2, -y, z+1/2'
'-x, y+1/2, -z+1/2'
'x+1/2, -y+1/2, -z'

loop_
_atom_site_label
_atom_site_type_symbol
_atom_site_fract_x
_atom_site_fract_y
_atom_site_fract_z
_atom_site_U_iso_or_equiv
_atom_site_adp_type
_atom_site_occupancy
_atom_site_site_symmetry_order
_atom_site_calc_flag
_atom_site_refinement_flags_posn
_atom_site_refinement_flags_adp
_atom_site_refinement_flags_occupancy
_atom_site_disorder_assembly
_atom_site_disorder_group
Si1 Si 0.64735(5) 0.47831(4) 0.63386(2) 0.01863(10) Uani 1 1 d . . . . .
Si2 Si 0.69584(5) 0.49252(5) 0.75631(2) 0.01906(10) Uani 1 1 d . . . . .
O1 O 0.76992(13) 0.46952(12) 0.68978(5) 0.0208(2) Uani 1 1 d . . . . .
C1 C 0.6586(2) 0.32560(16) 0.59012(7) 0.0207(3) Uani 1 1 d . . . . .
C2 C 0.7618(2) 0.22652(17) 0.60530(8) 0.0252(3) Uani 1 1 d . . . . .
H2 H 0.831219 0.238143 0.637396 0.030 Uiso 1 1 calc R . . . .
C3 C 0.7644(2) 0.11111(19) 0.57416(9) 0.0303(4) Uani 1 1 d . . . . .
H3 H 0.834856 0.044454 0.585266 0.036 Uiso 1 1 calc R . . . .
C4 C 0.6648(3) 0.09278(19) 0.52702(9) 0.0332(4) Uani 1 1 d . . . . .
H4 H 0.666627 0.013580 0.505958 0.040 Uiso 1 1 calc R . . . .
C5 C 0.5631(3) 0.1895(2) 0.51073(9) 0.0352(5) Uani 1 1 d . . . . .
H5 H 0.495738 0.177622 0.478051 0.042 Uiso 1 1 calc R . . . .
C6 C 0.5592(3) 0.30440(19) 0.54209(9) 0.0301(4) Uani 1 1 d . . . . .
H6 H 0.487692 0.370142 0.530807 0.036 Uiso 1 1 calc R . . . .
C7 C 0.6991(2) 0.62486(17) 0.58894(7) 0.0253(3) Uani 1 1 d . . . . .
C8 C 0.8552(3) 0.6032(2) 0.55710(9) 0.0389(5) Uani 1 1 d . . . . .
H8A H 0.936390 0.581349 0.585764 0.058 Uiso 1 1 calc GR . . . .
H8B H 0.884867 0.682186 0.536192 0.058 Uiso 1 1 calc GR . . . .
H8C H 0.843843 0.532089 0.529015 0.058 Uiso 1 1 calc GR . . . .
C9 C 0.5725(3) 0.6564(2) 0.54325(9) 0.0364(5) Uani 1 1 d . . . . .
H9A H 0.563540 0.584623 0.515412 0.055 Uiso 1 1 calc GR . . . .
H9B H 0.601267 0.735408 0.522153 0.055 Uiso 1 1 calc GR . . . .
H9C H 0.471891 0.669254 0.563053 0.055 Uiso 1 1 calc GR . . . .
C10 C 0.7155(3) 0.74067(19) 0.63082(9) 0.0392(5) Uani 1 1 d . . . . .
H10A H 0.620164 0.749071 0.654373 0.059 Uiso 1 1 calc GR . . . .
H10B H 0.731546 0.819821 0.607992 0.059 Uiso 1 1 calc GR . . . .
H10C H 0.805408 0.726880 0.656769 0.059 Uiso 1 1 calc GR . . . .
C11 C 0.45781(17) 0.49289(17) 0.67481(7) 0.0205(3) Uani 1 1 d . . . . .
C12 C 0.30380(18) 0.49367(19) 0.65331(8) 0.0262(3) Uani 1 1 d . . . . .
H12 H 0.285627 0.489610 0.612268 0.031 Uiso 1 1 calc R . . . .
C13 C 0.17784(19) 0.5004(2) 0.69171(9) 0.0306(4) Uani 1 1 d . . . . .
H13 H 0.073960 0.499829 0.676869 0.037 Uiso 1 1 calc R . . . .
C14 C 0.2033(2) 0.50777(19) 0.75155(8) 0.0305(4) Uani 1 1 d . . . . .
H14 H 0.116747 0.512230 0.777587 0.037 Uiso 1 1 calc R . . . .
C15 C 0.3548(2) 0.50875(19) 0.77378(7) 0.0270(3) Uani 1 1 d . . . . .
H15 H 0.371047 0.515510 0.814858 0.032 Uiso 1 1 calc R . . . .
C16 C 0.48339(17) 0.49983(17) 0.73606(7) 0.0207(3) Uani 1 1 d . . . . .
C17 C 0.7680(2) 0.64300(18) 0.79180(7) 0.0264(4) Uani 1 1 d . . . . .
H17A H 0.882095 0.651254 0.785252 0.032 Uiso 1 1 calc R . . . .
H17B H 0.716136 0.718737 0.773736 0.032 Uiso 1 1 calc R . . . .
C18 C 0.7343(3) 0.6415(2) 0.85812(8) 0.0369(5) Uani 1 1 d . . . . .
H18A H 0.780738 0.719737 0.876103 0.044 Uiso 1 1 calc R . . . .
H18B H 0.619727 0.645357 0.864297 0.044 Uiso 1 1 calc R . . . .
C19 C 0.7988(3) 0.5224(2) 0.88907(8) 0.0422(5) Uani 1 1 d . . . . .
H19A H 0.912137 0.515597 0.880522 0.051 Uiso 1 1 calc R . . . .
H19B H 0.787115 0.534308 0.931904 0.051 Uiso 1 1 calc R . . . .
C20 C 0.7201(3) 0.3960(2) 0.87165(8) 0.0362(5) Uani 1 1 d . . . . .
H20A H 0.606019 0.403752 0.878425 0.043 Uiso 1 1 calc R . . . .
H20B H 0.759766 0.325842 0.897146 0.043 Uiso 1 1 calc R . . . .
C21 C 0.7486(2) 0.35878(18) 0.80696(8) 0.0287(4) Uani 1 1 d . . . . .
H21A H 0.685467 0.281458 0.797221 0.034 Uiso 1 1 calc R . . . .
H21B H 0.860283 0.336399 0.801525 0.034 Uiso 1 1 calc R . . . .

loop_
_atom_site_aniso_label
_atom_site_aniso_U_11
_atom_site_aniso_U_22
_atom_site_aniso_U_33
_atom_site_aniso_U_23
_atom_site_aniso_U_13
_atom_site_aniso_U_12
Si1 0.01687(17) 0.0224(2) 0.01659(17) 0.00095(16) 0.00124(14) 0.00204(16)
Si2 0.01811(18) 0.0221(2) 0.01694(17) 0.00103(16) -0.00033(14) 0.00091(17)
O1 0.0159(5) 0.0275(6) 0.0190(5) 0.0001(4) 0.0011(4) 0.0019(5)
C1 0.0205(7) 0.0236(8) 0.0180(6) 0.0014(6) 0.0029(6) 0.0001(6)
C2 0.0244(8) 0.0248(8) 0.0264(8) 0.0014(6) -0.0016(6) 0.0010(7)
C3 0.0288(9) 0.0241(9) 0.0381(9) 0.0000(7) 0.0020(8) 0.0032(7)
C4 0.0414(11) 0.0260(9) 0.0323(9) -0.0056(7) 0.0055(8) -0.0039(8)
C5 0.0444(12) 0.0325(10) 0.0287(9) -0.0036(8) -0.0082(8) -0.0038(9)
C6 0.0334(10) 0.0282(9) 0.0287(9) 0.0002(7) -0.0092(8) 0.0033(8)
C7 0.0300(8) 0.0251(8) 0.0209(7) 0.0032(6) 0.0038(7) 0.0026(7)
C8 0.0367(10) 0.0439(12) 0.0360(10) 0.0119(9) 0.0136(9) 0.0001(10)
C9 0.0453(12) 0.0342(11) 0.0297(9) 0.0079(8) -0.0028(9) 0.0098(9)
C10 0.0611(14) 0.0228(9) 0.0337(9) 0.0013(8) 0.0010(10) -0.0043(9)
C11 0.0180(6) 0.0223(8) 0.0211(6) 0.0005(6) 0.0008(5) 0.0019(6)
C12 0.0199(7) 0.0310(9) 0.0278(7) 0.0007(7) -0.0037(6) 0.0019(8)
C13 0.0172(7) 0.0326(10) 0.0421(9) 0.0029(8) -0.0003(6) 0.0025(7)
C14 0.0202(7) 0.0330(9) 0.0382(9) 0.0039(8) 0.0099(6) 0.0040(7)
C15 0.0245(7) 0.0317(9) 0.0250(7) 0.0015(7) 0.0071(6) 0.0033(8)
C16 0.0191(6) 0.0222(7) 0.0208(6) 0.0018(6) 0.0020(5) 0.0017(6)
C17 0.0297(9) 0.0253(8) 0.0241(7) -0.0010(6) -0.0028(7) -0.0013(7)
C18 0.0495(12) 0.0378(11) 0.0234(8) -0.0062(8) -0.0016(8) -0.0038(10)
C19 0.0539(12) 0.0492(12) 0.0235(8) 0.0041(9) -0.0131(8) -0.0115(12)
C20 0.0423(11) 0.0426(11) 0.0238(8) 0.0093(8) -0.0059(8) -0.0062(9)
C21 0.0310(9) 0.0267(9) 0.0284(8) 0.0052(7) -0.0041(7) 0.0011(8)

loop_
_atom_type_symbol
_atom_type_description
_atom_type_scat_dispersion_real
_atom_type_scat_dispersion_imag
_atom_type_scat_source
C C 0.0033 0.0016 'International Tables Vol C Tables 4.2.6.8 and 6.1.1.4'
H H 0.0000 0.0000 'International Tables Vol C Tables 4.2.6.8 and 6.1.1.4'
O O 0.0106 0.0060 'International Tables Vol C Tables 4.2.6.8 and 6.1.1.4'
Si Si 0.0817 0.0704 'International Tables Vol C Tables 4.2.6.8 and 6.1.1.4'

loop_
_geom_angle_atom_site_label_1
_geom_angle_atom_site_label_2
_geom_angle_atom_site_label_3
_geom_angle
_geom_angle_site_symmetry_1
_geom_angle_site_symmetry_3
_geom_angle_publ_flag
O1 Si1 Si2 31.53(4) . . ?
O1 Si1 C1 109.42(7) . . ?
O1 Si1 C7 108.40(7) . . ?
O1 Si1 C11 99.61(6) . . ?
C1 Si1 Si2 124.27(5) . . ?
C1 Si1 C7 112.19(7) . . ?
C1 Si1 C11 112.21(8) . . ?
C7 Si1 Si2 117.48(6) . . ?
C11 Si1 Si2 68.30(5) . . ?
C11 Si1 C7 114.14(8) . . ?
O1 Si2 Si1 31.36(4) . . ?
O1 Si2 C16 98.61(6) . . ?
O1 Si2 C17 113.03(8) . . ?
O1 Si2 C21 111.66(8) . . ?
C16 Si2 Si1 67.47(5) . . ?
C17 Si2 Si1 121.47(6) . . ?
C17 Si2 C16 113.23(8) . . ?
C21 Si2 Si1 127.67(6) . . ?
C21 Si2 C16 114.71(9) . . ?
C21 Si2 C17 105.80(8) . . ?
Si1 O1 Si2 117.11(7) . . ?
C2 C1 Si1 121.36(13) . . ?
C2 C1 C6 117.46(16) . . ?
C6 C1 Si1 121.13(13) . . ?
C1 C2 H2 119.5 . . ?
C3 C2 C1 120.95(17) . . ?
C3 C2 H2 119.5 . . ?
C2 C3 H3 119.8 . . ?
C4 C3 C2 120.34(18) . . ?
C4 C3 H3 119.8 . . ?
C3 C4 H4 120.1 . . ?
C5 C4 C3 119.88(18) . . ?
C5 C4 H4 120.1 . . ?
C4 C5 H5 120.0 . . ?
C4 C5 C6 119.92(19) . . ?
C6 C5 H5 120.0 . . ?
C1 C6 H6 119.3 . . ?
C5 C6 C1 121.45(18) . . ?
C5 C6 H6 119.3 . . ?
C8 C7 Si1 110.10(13) . . ?
C8 C7 C9 108.76(15) . . ?
C8 C7 C10 109.15(18) . . ?
C9 C7 Si1 112.02(14) . . ?
C9 C7 C10 108.67(16) . . ?
C10 C7 Si1 108.09(12) . . ?
C7 C8 H8A 109.5 . . ?
C7 C8 H8B 109.5 . . ?
C7 C8 H8C 109.5 . . ?
H8A C8 H8B 109.5 . . ?
H8A C8 H8C 109.5 . . ?
H8B C8 H8C 109.5 . . ?
C7 C9 H9A 109.5 . . ?
C7 C9 H9B 109.5 . . ?
C7 C9 H9C 109.5 . . ?
H9A C9 H9B 109.5 . . ?
H9A C9 H9C 109.5 . . ?
H9B C9 H9C 109.5 . . ?
C7 C10 H10A 109.5 . . ?
C7 C10 H10B 109.5 . . ?
C7 C10 H10C 109.5 . . ?
H10A C10 H10B 109.5 . . ?
H10A C10 H10C 109.5 . . ?
H10B C10 H10C 109.5 . . ?
C12 C11 Si1 129.46(12) . . ?
C12 C11 C16 119.27(14) . . ?
C16 C11 Si1 111.24(11) . . ?
C11 C12 H12 119.8 . . ?
C13 C12 C11 120.39(16) . . ?
C13 C12 H12 119.8 . . ?
C12 C13 H13 119.9 . . ?
C14 C13 C12 120.16(15) . . ?
C14 C13 H13 119.9 . . ?
C13 C14 H14 119.8 . . ?
C13 C14 C15 120.45(15) . . ?
C15 C14 H14 119.8 . . ?
C14 C15 H15 119.8 . . ?
C14 C15 C16 120.43(15) . . ?
C16 C15 H15 119.8 . . ?
C11 C16 Si2 112.98(11) . . ?
C15 C16 Si2 127.73(12) . . ?
C15 C16 C11 119.28(14) . . ?
Si2 C17 H17A 109.5 . . ?
Si2 C17 H17B 109.5 . . ?
H17A C17 H17B 108.0 . . ?
C18 C17 Si2 110.94(13) . . ?
C18 C17 H17A 109.5 . . ?
C18 C17 H17B 109.5 . . ?
C17 C18 H18A 108.9 . . ?
C17 C18 H18B 108.9 . . ?
H18A C18 H18B 107.7 . . ?
C19 C18 C17 113.30(17) . . ?
C19 C18 H18A 108.9 . . ?
C19 C18 H18B 108.9 . . ?
C18 C19 H19A 108.7 . . ?
C18 C19 H19B 108.7 . . ?
H19A C19 H19B 107.6 . . ?
C20 C19 C18 114.43(17) . . ?
C20 C19 H19A 108.7 . . ?
C20 C19 H19B 108.7 . . ?
C19 C20 H20A 108.9 . . ?
C19 C20 H20B 108.9 . . ?
C19 C20 C21 113.18(17) . . ?
H20A C20 H20B 107.8 . . ?
C21 C20 H20A 108.9 . . ?
C21 C20 H20B 108.9 . . ?
Si2 C21 H21A 109.3 . . ?
Si2 C21 H21B 109.3 . . ?
C20 C21 Si2 111.74(14) . . ?
C20 C21 H21A 109.3 . . ?
C20 C21 H21B 109.3 . . ?
H21A C21 H21B 107.9 . . ?

loop_
_geom_bond_atom_site_label_1
_geom_bond_atom_site_label_2
_geom_bond_distance
_geom_bond_site_symmetry_2
_geom_bond_publ_flag
Si1 Si2 2.8279(6) . ?
Si1 O1 1.6532(12) . ?
Si1 C1 1.8711(17) . ?
Si1 C7 1.8826(18) . ?
Si1 C11 1.8758(15) . ?
Si2 O1 1.6615(11) . ?
Si2 C16 1.8747(16) . ?
Si2 C17 1.8599(18) . ?
Si2 C21 1.8581(18) . ?
C1 C2 1.396(2) . ?
C1 C6 1.404(2) . ?
C2 H2 0.9500 . ?
C2 C3 1.390(3) . ?
C3 H3 0.9500 . ?
C3 C4 1.384(3) . ?
C4 H4 0.9500 . ?
C4 C5 1.376(3) . ?
C5 H5 0.9500 . ?
C5 C6 1.388(3) . ?
C6 H6 0.9500 . ?
C7 C8 1.535(3) . ?
C7 C9 1.537(3) . ?
C7 C10 1.539(3) . ?
C8 H8A 0.9800 . ?
C8 H8B 0.9800 . ?
C8 H8C 0.9800 . ?
C9 H9A 0.9800 . ?
C9 H9B 0.9800 . ?
C9 H9C 0.9800 . ?
C10 H10A 0.9800 . ?
C10 H10B 0.9800 . ?
C10 H10C 0.9800 . ?
C11 C12 1.404(2) . ?
C11 C16 1.416(2) . ?
C12 H12 0.9500 . ?
C12 C13 1.389(2) . ?
C13 H13 0.9500 . ?
C13 C14 1.384(3) . ?
C14 H14 0.9500 . ?
C14 C15 1.390(2) . ?
C15 H15 0.9500 . ?
C15 C16 1.399(2) . ?
C17 H17A 0.9900 . ?
C17 H17B 0.9900 . ?
C17 C18 1.540(3) . ?
C18 H18A 0.9900 . ?
C18 H18B 0.9900 . ?
C18 C19 1.524(3) . ?
C19 H19A 0.9900 . ?
C19 H19B 0.9900 . ?
C19 C20 1.523(3) . ?
C20 H20A 0.9900 . ?
C20 H20B 0.9900 . ?
C20 C21 1.544(3) . ?
C21 H21A 0.9900 . ?
C21 H21B 0.9900 . ?

loop_
_geom_torsion_atom_site_label_1
_geom_torsion_atom_site_label_2
_geom_torsion_atom_site_label_3
_geom_torsion_atom_site_label_4
_geom_torsion
_geom_torsion_site_symmetry_1
_geom_torsion_site_symmetry_2
_geom_torsion_site_symmetry_3
_geom_torsion_site_symmetry_4
_geom_torsion_publ_flag
Si1 Si2 C16 C11 -0.05(11) . . . . ?
Si1 Si2 C16 C15 178.80(18) . . . . ?
Si1 Si2 C17 C18 161.62(12) . . . . ?
Si1 Si2 C21 C20 -164.19(11) . . . . ?
Si1 C1 C2 C3 177.07(14) . . . . ?
Si1 C1 C6 C5 -177.69(17) . . . . ?
Si1 C11 C12 C13 177.41(15) . . . . ?
Si1 C11 C16 Si2 0.07(16) . . . . ?
Si1 C11 C16 C15 -178.89(14) . . . . ?
Si2 Si1 C1 C2 -32.88(17) . . . . ?
Si2 Si1 C1 C6 144.62(13) . . . . ?
Si2 Si1 C7 C8 103.12(13) . . . . ?
Si2 Si1 C7 C9 -135.73(12) . . . . ?
Si2 Si1 C7 C10 -16.03(16) . . . . ?
Si2 Si1 C11 C12 -178.00(19) . . . . ?
Si2 Si1 C11 C16 -0.05(11) . . . . ?
Si2 C17 C18 C19 54.6(2) . . . . ?
O1 Si1 C1 C2 -1.46(16) . . . . ?
O1 Si1 C1 C6 176.03(14) . . . . ?
O1 Si1 C7 C8 70.20(14) . . . . ?
O1 Si1 C7 C9 -168.64(13) . . . . ?
O1 Si1 C7 C10 -48.95(16) . . . . ?
O1 Si1 C11 C12 -174.20(17) . . . . ?
O1 Si1 C11 C16 3.75(14) . . . . ?
O1 Si2 C16 C11 -3.84(14) . . . . ?
O1 Si2 C16 C15 175.01(16) . . . . ?
O1 Si2 C17 C18 -164.25(14) . . . . ?
O1 Si2 C21 C20 164.49(14) . . . . ?
C1 Si1 O1 Si2 -124.55(9) . . . . ?
C1 Si1 C7 C8 -50.74(16) . . . . ?
C1 Si1 C7 C9 70.42(15) . . . . ?
C1 Si1 C7 C10 -169.89(14) . . . . ?
C1 Si1 C11 C12 -58.51(19) . . . . ?
C1 Si1 C11 C16 119.44(13) . . . . ?
C1 C2 C3 C4 0.4(3) . . . . ?
C2 C1 C6 C5 -0.1(3) . . . . ?
C2 C3 C4 C5 0.3(3) . . . . ?
C3 C4 C5 C6 -0.9(3) . . . . ?
C4 C5 C6 C1 0.8(3) . . . . ?
C6 C1 C2 C3 -0.5(3) . . . . ?
C7 Si1 O1 Si2 112.81(9) . . . . ?
C7 Si1 C1 C2 118.89(14) . . . . ?
C7 Si1 C1 C6 -63.61(17) . . . . ?
C7 Si1 C11 C12 70.54(19) . . . . ?
C7 Si1 C11 C16 -111.51(13) . . . . ?
C11 Si1 O1 Si2 -6.76(10) . . . . ?
C11 Si1 C1 C2 -111.05(15) . . . . ?
C11 Si1 C1 C6 66.45(16) . . . . ?
C11 Si1 C7 C8 -179.80(13) . . . . ?
C11 Si1 C7 C9 -58.64(15) . . . . ?
C11 Si1 C7 C10 61.05(16) . . . . ?
C11 C12 C13 C14 0.7(3) . . . . ?
C12 C11 C16 Si2 178.26(14) . . . . ?
C12 C11 C16 C15 -0.7(3) . . . . ?
C12 C13 C14 C15 0.1(3) . . . . ?
C13 C14 C15 C16 -1.2(3) . . . . ?
C14 C15 C16 Si2 -177.29(16) . . . . ?
C14 C15 C16 C11 1.5(3) . . . . ?
C16 Si2 O1 Si1 6.74(10) . . . . ?
C16 Si2 C17 C18 84.69(16) . . . . ?
C16 Si2 C21 C20 -84.41(16) . . . . ?
C16 C11 C12 C13 -0.4(3) . . . . ?
C17 Si2 O1 Si1 -113.12(9) . . . . ?
C17 Si2 C16 C11 115.87(13) . . . . ?
C17 Si2 C16 C15 -65.29(18) . . . . ?
C17 Si2 C21 C20 41.14(17) . . . . ?
C17 C18 C19 C20 -66.8(3) . . . . ?
C18 C19 C20 C21 65.5(3) . . . . ?
C19 C20 C21 Si2 -52.9(2) . . . . ?
C21 Si2 O1 Si1 127.74(9) . . . . ?
C21 Si2 C16 C11 -122.56(14) . . . . ?
C21 Si2 C16 C15 56.29(19) . . . . ?
C21 Si2 C17 C18 -41.77(17) . . . . ?
